data_4082422
loop_
_publ_author_name
'Singh, Jatinder'
'Kumar, Dheeraj'
'Singh, Nem'
'Elias, Anil J.'

_publ_section_title
;
 New Chiral Palladacycles from an Unprecedented Cyclopalladation of
 Cyclobutadiene-Bound Phenyl Groups of Cobalt Sandwich Compounds
;
_journal_issue 4
_journal_name_full Organometallics
_journal_page_first 1044
_journal_paper_doi 10.1021/om500004n
_journal_volume 33
_journal_year 2014
_chemical_absolute_configuration syn
_chemical_formula_moiety 'C39 H38 Co I N2 O2 Pd, C7 H8'
_chemical_formula_sum 'C46 H46 Co I N2 O2 Pd'
_chemical_formula_weight 951.08
_chemical_name_systematic
; 
 ? 
;
_space_group_IT_number 19
_symmetry_cell_setting orthorhombic
_symmetry_space_group_name_Hall 'P 2ac 2ab'
_symmetry_space_group_name_H-M 'P 21 21 21'
_atom_sites_solution_hydrogens geom
_atom_sites_solution_primary direct
_atom_sites_solution_secondary difmap
_audit_creation_method SHELXL-97
_cell_angle_alpha 90.00
_cell_angle_beta 90.00
_cell_angle_gamma 90.00
_cell_formula_units_Z 4
_cell_length_a 13.1937(15)
_cell_length_b 13.5860(15)
_cell_length_c 22.268(3)
_cell_measurement_reflns_used 7242
_cell_measurement_temperature 150(2)
_cell_measurement_theta_max 28.06
_cell_measurement_theta_min 2.34
_cell_volume 3991.5(8)
_computing_cell_refinement 'Bruker SMART'
_computing_data_collection 'Bruker SMART'
_computing_data_reduction 'Bruker SAINT'
_computing_molecular_graphics 'Bruker SHELXTL'
_computing_publication_material 'Bruker SHELXTL'
_computing_structure_refinement 'SHELXL-97 (Sheldrick, 1997)'
_computing_structure_solution 'SHELXS-97 (Sheldrick, 1990)'
_diffrn_ambient_temperature 150(2)
_diffrn_measured_fraction_theta_full 1.000
_diffrn_measured_fraction_theta_max 1.000
_diffrn_measurement_device_type 'CCD area detector'
_diffrn_measurement_method 'phi and omega scans'
_diffrn_radiation_monochromator graphite
_diffrn_radiation_source 'fine-focus sealed tube'
_diffrn_radiation_type MoK\a
_diffrn_radiation_wavelength 0.71073
_diffrn_reflns_av_R_equivalents 0.0312
_diffrn_reflns_av_sigmaI/netI 0.0240
_diffrn_reflns_limit_h_max 15
_diffrn_reflns_limit_h_min -15
_diffrn_reflns_limit_k_max 16
_diffrn_reflns_limit_k_min -16
_diffrn_reflns_limit_l_max 26
_diffrn_reflns_limit_l_min -26
_diffrn_reflns_number 38299
_diffrn_reflns_theta_full 25.00
_diffrn_reflns_theta_max 25.00
_diffrn_reflns_theta_min 1.76
_exptl_absorpt_coefficient_mu 1.680
_exptl_absorpt_correction_T_max 0.826
_exptl_absorpt_correction_T_min 0.757
_exptl_absorpt_correction_type multi-scan
_exptl_absorpt_process_details '(SADABS; Bruker, 2000)'
_exptl_crystal_colour red
_exptl_crystal_density_diffrn 1.583
_exptl_crystal_density_method 'not measured'
_exptl_crystal_description block
_exptl_crystal_F_000 1912
_exptl_crystal_size_max 0.205
_exptl_crystal_size_mid 0.138
_exptl_crystal_size_min 0.114
_refine_diff_density_max 0.590
_refine_diff_density_min -0.250
_refine_diff_density_rms 0.062
_refine_ls_abs_structure_details 'Flack H D (1983), Acta Cryst. A39, 876-881'
_refine_ls_abs_structure_Flack -0.006(11)
_refine_ls_extinction_method none
_refine_ls_goodness_of_fit_ref 1.051
_refine_ls_hydrogen_treatment constr
_refine_ls_matrix_type full
_refine_ls_number_parameters 483
_refine_ls_number_reflns 7031
_refine_ls_number_restraints 0
_refine_ls_restrained_S_all 1.051
_refine_ls_R_factor_all 0.0207
_refine_ls_R_factor_gt 0.0201
_refine_ls_shift/su_max 0.002
_refine_ls_shift/su_mean 0.000
_refine_ls_structure_factor_coef Fsqd
_refine_ls_weighting_details 'calc w=1/[\s^2^(Fo^2^)+(0.0253P)^2^+1.9639P] where P=(Fo^2^+2Fc^2^)/3'
_refine_ls_weighting_scheme calc
_refine_ls_wR_factor_gt 0.0483
_refine_ls_wR_factor_ref 0.0486
_reflns_number_gt 6911
_reflns_number_total 7031
_reflns_threshold_expression >2sigma(I)
_cod_data_source_file om500004n_si_001.cif
_cod_data_source_block 5b
_cod_depositor_comments
;
The following automatic conversions were performed:

'_symmetry_cell_setting' value 'Orthorhombic' changed to
'orthorhombic' according to
/usr/data/users/saulius/automatic-downloads/current/ACS/lib/dictionaries/cif_core.dic
dictionary named 'cif_core.dic' version 2.4.2 from 2011-04-26.

Automatic conversion script
Id: cif_fix_values 2281 2013-09-26 08:29:07Z andrius 
;
_cod_original_sg_symbol_Hall P2ac2ab
_cod_original_sg_symbol_H-M P212121
_cod_original_formula_sum 'C46 H46 Co I N2 O2 Pd '
_cod_database_code 4082422

loop_
_symmetry_equiv_pos_as_xyz
'x, y, z'
'-x+1/2, -y, z+1/2'
'-x, y+1/2, -z+1/2'
'x+1/2, -y+1/2, -z'

loop_
_atom_site_label
_atom_site_type_symbol
_atom_site_fract_x
_atom_site_fract_y
_atom_site_fract_z
_atom_site_U_iso_or_equiv
_atom_site_adp_type
_atom_site_occupancy
_atom_site_symmetry_multiplicity
_atom_site_calc_flag
_atom_site_refinement_flags
Pd1 Pd 0.268338(15) 0.583714(15) 0.616594(9) 0.01298(5) Uani 1 1 d .
I1 I 0.074176(14) 0.654804(14) 0.635437(8) 0.01988(5) Uani 1 1 d .
Co1 Co 0.42549(3) 0.64173(2) 0.735711(15) 0.01219(8) Uani 1 1 d .
N1 N 0.33036(17) 0.70818(17) 0.58157(10) 0.0140(5) Uani 1 1 d .
N2 N 0.23722(18) 0.46602(16) 0.66859(10) 0.0141(5) Uani 1 1 d .
O1 O 0.43979(17) 0.83307(15) 0.58542(9) 0.0244(5) Uani 1 1 d .
O2 O 0.24960(15) 0.38019(14) 0.75379(9) 0.0200(4) Uani 1 1 d .
C1 C 0.3870(2) 0.7625(2) 0.61421(13) 0.0173(6) Uani 1 1 d .
C2 C 0.4230(3) 0.8166(2) 0.52103(13) 0.0300(8) Uani 1 1 d .
H2A H 0.4820 0.7866 0.5025 0.036 Uiso 1 1 calc R
H2B H 0.4080 0.8779 0.5006 0.036 Uiso 1 1 calc R
C3 C 0.3318(2) 0.7467(2) 0.51918(13) 0.0193(6) Uani 1 1 d .
H3 H 0.3455 0.6928 0.4911 0.023 Uiso 1 1 calc R
C4 C 0.2293(3) 0.7935(2) 0.50429(13) 0.0255(7) Uani 1 1 d .
H4 H 0.1772 0.7434 0.5114 0.031 Uiso 1 1 calc R
C5 C 0.2243(3) 0.8213(3) 0.43756(14) 0.0387(9) Uani 1 1 d .
H5A H 0.1584 0.8473 0.4285 0.058 Uiso 1 1 calc R
H5B H 0.2365 0.7640 0.4135 0.058 Uiso 1 1 calc R
H5C H 0.2748 0.8702 0.4290 0.058 Uiso 1 1 calc R
C6 C 0.2045(3) 0.8813(3) 0.54453(16) 0.0378(9) Uani 1 1 d .
H6A H 0.2543 0.9319 0.5387 0.057 Uiso 1 1 calc R
H6B H 0.2049 0.8608 0.5858 0.057 Uiso 1 1 calc R
H6C H 0.1387 0.9065 0.5344 0.057 Uiso 1 1 calc R
C7 C 0.2839(2) 0.4536(2) 0.71844(13) 0.0157(6) Uani 1 1 d .
C8 C 0.1578(2) 0.3433(2) 0.72342(14) 0.0241(7) Uani 1 1 d .
H8A H 0.0972 0.3653 0.7441 0.029 Uiso 1 1 calc R
H8B H 0.1578 0.2719 0.7220 0.029 Uiso 1 1 calc R
C9 C 0.1625(2) 0.3865(2) 0.66005(13) 0.0177(6) Uani 1 1 d .
H9 H 0.0966 0.4150 0.6496 0.021 Uiso 1 1 calc R
C10 C 0.1979(2) 0.3176(2) 0.60906(14) 0.0196(6) Uani 1 1 d .
H10 H 0.2079 0.3583 0.5732 0.023 Uiso 1 1 calc R
C11 C 0.2991(2) 0.2684(2) 0.62317(15) 0.0248(7) Uani 1 1 d .
H11A H 0.2927 0.2299 0.6592 0.037 Uiso 1 1 calc R
H11B H 0.3501 0.3179 0.6288 0.037 Uiso 1 1 calc R
H11C H 0.3181 0.2263 0.5904 0.037 Uiso 1 1 calc R
C12 C 0.1170(2) 0.2417(2) 0.59401(15) 0.0258(7) Uani 1 1 d .
H12A H 0.1385 0.2034 0.5601 0.039 Uiso 1 1 calc R
H12B H 0.0546 0.2747 0.5845 0.039 Uiso 1 1 calc R
H12C H 0.1067 0.1992 0.6279 0.039 Uiso 1 1 calc R
C13 C 0.3977(2) 0.7609(2) 0.67953(13) 0.0155(6) Uani 1 1 d .
C14 C 0.4897(2) 0.7760(2) 0.71178(13) 0.0153(6) Uani 1 1 d .
H14 H 0.5570 0.7859 0.6943 0.018 Uiso 1 1 calc R
C15 C 0.4657(2) 0.7747(2) 0.77403(13) 0.0174(6) Uani 1 1 d .
H15 H 0.5139 0.7838 0.8070 0.021 Uiso 1 1 calc R
C16 C 0.3592(2) 0.7595(2) 0.78016(13) 0.0164(6) Uani 1 1 d .
H16 H 0.3217 0.7560 0.8181 0.020 Uiso 1 1 calc R
C17 C 0.3170(2) 0.7499(2) 0.72184(13) 0.0155(6) Uani 1 1 d .
H17 H 0.2454 0.7390 0.7123 0.019 Uiso 1 1 calc R
C18 C 0.3778(2) 0.50328(19) 0.73490(12) 0.0132(6) Uani 1 1 d .
C19 C 0.4652(2) 0.5184(2) 0.69529(13) 0.0133(6) Uani 1 1 d .
C20 C 0.5291(2) 0.5360(2) 0.74790(13) 0.0140(6) Uani 1 1 d .
C21 C 0.4423(2) 0.52239(19) 0.78757(12) 0.0131(6) Uani 1 1 d .
C22 C 0.4773(2) 0.49783(19) 0.63079(12) 0.0142(6) Uani 1 1 d .
C23 C 0.3973(2) 0.5177(2) 0.59161(13) 0.0149(6) Uani 1 1 d .
C24 C 0.4070(2) 0.4883(2) 0.53161(13) 0.0177(6) Uani 1 1 d .
H24 H 0.3547 0.5014 0.5047 0.021 Uiso 1 1 calc R
C25 C 0.4929(2) 0.4401(2) 0.51171(14) 0.0217(7) Uani 1 1 d .
H25 H 0.4974 0.4198 0.4719 0.026 Uiso 1 1 calc R
C26 C 0.5723(2) 0.4218(2) 0.55070(12) 0.0205(6) Uani 1 1 d .
H26 H 0.6304 0.3901 0.5371 0.025 Uiso 1 1 calc R
C27 C 0.5649(2) 0.45076(19) 0.61016(13) 0.0160(6) Uani 1 1 d .
H27 H 0.6183 0.4389 0.6364 0.019 Uiso 1 1 calc R
C28 C 0.6394(2) 0.5475(2) 0.75513(13) 0.0145(6) Uani 1 1 d .
C29 C 0.6959(2) 0.5949(2) 0.71049(12) 0.0163(6) Uani 1 1 d .
H29 H 0.6628 0.6223 0.6776 0.020 Uiso 1 1 calc R
C30 C 0.8003(2) 0.6014(2) 0.71462(13) 0.0197(6) Uani 1 1 d .
H30 H 0.8369 0.6325 0.6844 0.024 Uiso 1 1 calc R
C31 C 0.8504(2) 0.5616(2) 0.76366(14) 0.0214(7) Uani 1 1 d .
H31 H 0.9206 0.5662 0.7666 0.026 Uiso 1 1 calc R
C32 C 0.7953(2) 0.5150(2) 0.80817(14) 0.0206(7) Uani 1 1 d .
H32 H 0.8288 0.4881 0.8411 0.025 Uiso 1 1 calc R
C33 C 0.6906(2) 0.5078(2) 0.80436(13) 0.0182(6) Uani 1 1 d .
H33 H 0.6544 0.4765 0.8347 0.022 Uiso 1 1 calc R
C34 C 0.4283(2) 0.5213(2) 0.85313(12) 0.0168(6) Uani 1 1 d .
C35 C 0.4876(2) 0.5815(2) 0.88955(13) 0.0215(6) Uani 1 1 d .
H35 H 0.5349 0.6232 0.8720 0.026 Uiso 1 1 calc R
C36 C 0.4773(2) 0.5805(3) 0.95133(13) 0.0264(7) Uani 1 1 d .
H36 H 0.5170 0.6218 0.9749 0.032 Uiso 1 1 calc R
C37 C 0.4077(2) 0.5178(2) 0.97816(14) 0.0258(7) Uani 1 1 d .
H37 H 0.4013 0.5160 1.0197 0.031 Uiso 1 1 calc R
C38 C 0.3484(2) 0.4583(2) 0.94266(14) 0.0239(7) Uani 1 1 d .
H38 H 0.3014 0.4166 0.9606 0.029 Uiso 1 1 calc R
C39 C 0.3572(2) 0.4594(2) 0.88062(14) 0.0180(6) Uani 1 1 d .
H39 H 0.3161 0.4191 0.8573 0.022 Uiso 1 1 calc R
C40 C 0.1233(3) 0.5768(4) 0.8257(2) 0.0632(14) Uani 1 1 d .
H40A H 0.0720 0.5419 0.8477 0.095 Uiso 1 1 calc R
H40B H 0.1868 0.5430 0.8297 0.095 Uiso 1 1 calc R
H40C H 0.1046 0.5799 0.7841 0.095 Uiso 1 1 calc R
C41 C 0.1332(2) 0.6790(3) 0.85028(17) 0.0352(9) Uani 1 1 d .
C42 C 0.1714(2) 0.6972(3) 0.90726(16) 0.0367(9) Uani 1 1 d .
H42 H 0.1925 0.6442 0.9306 0.044 Uiso 1 1 calc R
C43 C 0.1792(3) 0.7892(4) 0.93016(19) 0.0478(11) Uani 1 1 d .
H43 H 0.2039 0.7988 0.9688 0.057 Uiso 1 1 calc R
C44 C 0.1500(3) 0.8686(3) 0.8956(2) 0.0529(12) Uani 1 1 d .
H44 H 0.1551 0.9321 0.9109 0.064 Uiso 1 1 calc R
C45 C 0.1133(3) 0.8536(3) 0.8382(2) 0.0469(11) Uani 1 1 d .
H45 H 0.0949 0.9072 0.8146 0.056 Uiso 1 1 calc R
C46 C 0.1038(2) 0.7590(3) 0.81567(17) 0.0401(10) Uani 1 1 d .
H46 H 0.0776 0.7491 0.7773 0.048 Uiso 1 1 calc R

loop_
_atom_site_aniso_label
_atom_site_aniso_U_11
_atom_site_aniso_U_22
_atom_site_aniso_U_33
_atom_site_aniso_U_23
_atom_site_aniso_U_13
_atom_site_aniso_U_12
Pd1 0.01156(10) 0.01237(10) 0.01502(10) -0.00050(8) -0.00128(8) 0.00006(8)
I1 0.01352(9) 0.02501(10) 0.02112(9) -0.00064(8) -0.00074(8) 0.00292(8)
Co1 0.01225(18) 0.01034(17) 0.01398(17) -0.00006(14) -0.00022(16) -0.00107(16)
N1 0.0138(12) 0.0132(12) 0.0152(12) 0.0004(10) 0.0014(10) -0.0018(10)
N2 0.0132(12) 0.0127(11) 0.0165(12) 0.0001(9) -0.0002(10) -0.0025(10)
O1 0.0316(12) 0.0248(11) 0.0168(10) 0.0021(9) 0.0001(9) -0.0141(10)
O2 0.0187(11) 0.0180(10) 0.0232(10) 0.0047(8) -0.0015(9) -0.0066(8)
C1 0.0160(14) 0.0156(14) 0.0205(14) 0.0008(12) 0.0017(13) 0.0010(11)
C2 0.0398(19) 0.0339(18) 0.0165(15) 0.0024(13) -0.0004(15) -0.0160(17)
C3 0.0265(17) 0.0169(15) 0.0144(14) -0.0032(12) 0.0009(13) -0.0040(13)
C4 0.0352(18) 0.0250(16) 0.0161(14) 0.0032(12) -0.0059(14) 0.0049(15)
C5 0.064(3) 0.0318(19) 0.0197(16) 0.0055(14) -0.0101(18) 0.0009(19)
C6 0.055(3) 0.0292(19) 0.0290(18) -0.0018(15) -0.0097(17) 0.0199(17)
C7 0.0145(15) 0.0115(13) 0.0211(15) -0.0009(11) 0.0057(12) -0.0008(11)
C8 0.0186(15) 0.0216(16) 0.0322(17) 0.0001(14) -0.0039(13) -0.0089(13)
C9 0.0120(14) 0.0157(14) 0.0253(15) 0.0010(12) -0.0050(12) 0.0009(11)
C10 0.0185(15) 0.0178(15) 0.0224(15) 0.0004(12) -0.0031(12) -0.0020(11)
C11 0.0220(16) 0.0205(15) 0.0320(18) -0.0056(14) -0.0064(14) 0.0035(12)
C12 0.0211(16) 0.0270(17) 0.0292(17) -0.0077(14) -0.0036(14) -0.0024(14)
C13 0.0196(16) 0.0093(13) 0.0175(14) 0.0014(11) -0.0002(12) -0.0006(11)
C14 0.0169(15) 0.0074(13) 0.0217(15) 0.0007(11) -0.0003(12) -0.0036(11)
C15 0.0213(15) 0.0123(14) 0.0184(15) -0.0028(12) -0.0059(12) 0.0008(12)
C16 0.0199(15) 0.0125(14) 0.0169(14) -0.0009(11) 0.0009(12) 0.0047(12)
C17 0.0122(14) 0.0141(14) 0.0202(15) -0.0003(12) -0.0025(12) 0.0010(11)
C18 0.0131(13) 0.0101(13) 0.0163(14) 0.0006(11) 0.0004(11) -0.0010(11)
C19 0.0139(13) 0.0081(13) 0.0181(14) 0.0000(11) -0.0013(11) -0.0004(11)
C20 0.0185(15) 0.0086(13) 0.0151(14) 0.0015(11) 0.0009(12) -0.0010(11)
C21 0.0130(14) 0.0098(13) 0.0165(14) -0.0005(10) -0.0010(11) -0.0011(11)
C22 0.0169(14) 0.0110(13) 0.0148(14) -0.0020(11) -0.0010(12) -0.0037(11)
C23 0.0117(14) 0.0103(13) 0.0228(15) -0.0021(11) 0.0015(11) -0.0003(11)
C24 0.0166(15) 0.0191(14) 0.0175(14) -0.0015(11) -0.0018(12) 0.0008(12)
C25 0.0240(16) 0.0243(17) 0.0169(15) -0.0059(12) -0.0001(13) -0.0006(13)
C26 0.0189(14) 0.0190(14) 0.0238(15) -0.0017(12) 0.0016(13) 0.0013(14)
C27 0.0124(13) 0.0159(13) 0.0197(14) 0.0011(11) -0.0023(12) -0.0007(11)
C28 0.0148(15) 0.0112(14) 0.0177(15) -0.0022(11) 0.0014(12) -0.0002(11)
C29 0.0169(14) 0.0173(15) 0.0147(14) -0.0011(12) -0.0003(11) 0.0011(12)
C30 0.0178(15) 0.0202(16) 0.0210(15) -0.0035(12) 0.0055(12) -0.0009(12)
C31 0.0127(14) 0.0214(16) 0.0301(17) -0.0075(13) -0.0036(13) -0.0004(12)
C32 0.0193(16) 0.0179(15) 0.0245(16) 0.0002(13) -0.0088(12) 0.0032(12)
C33 0.0209(15) 0.0137(14) 0.0200(15) -0.0001(12) -0.0013(12) -0.0032(12)
C34 0.0168(14) 0.0163(14) 0.0172(14) 0.0028(11) 0.0008(13) 0.0035(12)
C35 0.0232(16) 0.0221(15) 0.0193(14) 0.0023(14) 0.0009(12) -0.0057(13)
C36 0.0310(18) 0.0294(17) 0.0189(15) -0.0029(14) -0.0017(13) 0.0040(16)
C37 0.0312(19) 0.0296(17) 0.0165(15) 0.0053(13) 0.0067(13) 0.0143(15)
C38 0.0229(16) 0.0223(16) 0.0266(17) 0.0088(13) 0.0097(14) 0.0074(13)
C39 0.0142(14) 0.0163(14) 0.0234(15) 0.0030(12) 0.0028(12) 0.0038(11)
C40 0.037(2) 0.064(3) 0.088(4) -0.028(3) -0.020(2) 0.023(2)
C41 0.0127(16) 0.046(2) 0.046(2) 0.0014(17) 0.0047(15) 0.0029(15)
C42 0.0162(18) 0.062(3) 0.0322(19) 0.0252(18) -0.0005(15) -0.0078(16)
C43 0.028(2) 0.076(3) 0.039(2) -0.004(2) -0.0002(18) -0.014(2)
C44 0.028(2) 0.055(3) 0.076(3) 0.001(2) 0.016(2) -0.0085(19)
C45 0.0206(18) 0.055(3) 0.065(3) 0.036(2) 0.0112(18) 0.0001(18)
C46 0.0188(18) 0.070(3) 0.0321(19) 0.0171(19) 0.0071(15) 0.0090(18)

loop_
_atom_type_symbol
_atom_type_description
_atom_type_scat_dispersion_real
_atom_type_scat_dispersion_imag
_atom_type_scat_source
C C 0.0033 0.0016 'International Tables Vol C Tables 4.2.6.8 and 6.1.1.4'
H H 0.0000 0.0000 'International Tables Vol C Tables 4.2.6.8 and 6.1.1.4'
N N 0.0061 0.0033 'International Tables Vol C Tables 4.2.6.8 and 6.1.1.4'
O O 0.0106 0.0060 'International Tables Vol C Tables 4.2.6.8 and 6.1.1.4'
Co Co 0.3494 0.9721 'International Tables Vol C Tables 4.2.6.8 and 6.1.1.4'
Pd Pd -0.9988 1.0072 'International Tables Vol C Tables 4.2.6.8 and 6.1.1.4'
I I -0.4742 1.8119 'International Tables Vol C Tables 4.2.6.8 and 6.1.1.4'

loop_
_geom_angle_atom_site_label_1
_geom_angle_atom_site_label_2
_geom_angle_atom_site_label_3
_geom_angle
C23 Pd1 N2 88.69(11)
C23 Pd1 N1 85.65(10)
N2 Pd1 N1 164.01(9)
C23 Pd1 I1 169.83(8)
N2 Pd1 I1 90.07(7)
N1 Pd1 I1 98.07(7)
C19 Co1 C18 43.50(11)
C19 Co1 C20 43.18(11)
C18 Co1 C20 62.43(12)
C19 Co1 C21 63.01(11)
C18 Co1 C21 43.33(11)
C20 Co1 C21 42.71(11)
C19 Co1 C15 149.57(12)
C18 Co1 C15 156.06(11)
C20 Co1 C15 113.32(12)
C21 Co1 C15 116.18(11)
C19 Co1 C17 135.82(12)
C18 Co1 C17 116.87(11)
C20 Co1 C17 179.00(12)
C21 Co1 C17 137.37(11)
C15 Co1 C17 67.62(11)
C19 Co1 C16 169.92(12)
C18 Co1 C16 127.00(12)
C20 Co1 C16 140.96(11)
C21 Co1 C16 113.31(11)
C15 Co1 C16 40.32(12)
C17 Co1 C16 39.99(11)
C19 Co1 C13 115.72(11)
C18 Co1 C13 132.64(11)
C20 Co1 C13 139.56(11)
C21 Co1 C13 175.61(11)
C15 Co1 C13 67.22(11)
C17 Co1 C13 40.26(11)
C16 Co1 C13 67.18(11)
C19 Co1 C14 121.31(11)
C18 Co1 C14 163.38(11)
C20 Co1 C14 112.71(11)
C21 Co1 C14 144.34(11)
C15 Co1 C14 40.09(11)
C17 Co1 C14 67.74(12)
C16 Co1 C14 67.53(12)
C13 Co1 C14 40.06(11)
C1 N1 C3 108.7(2)
C1 N1 Pd1 119.9(2)
C3 N1 Pd1 131.06(18)
C7 N2 C9 109.6(2)
C7 N2 Pd1 120.32(19)
C9 N2 Pd1 130.02(18)
C1 O1 C2 106.2(2)
C7 O2 C8 105.0(2)
N1 C1 O1 116.3(3)
N1 C1 C13 127.9(3)
O1 C1 C13 115.7(2)
O1 C2 C3 103.8(2)
O1 C2 H2A 111.0
C3 C2 H2A 111.0
O1 C2 H2B 111.0
C3 C2 H2B 111.0
H2A C2 H2B 109.0
N1 C3 C4 109.8(2)
N1 C3 C2 101.7(2)
C4 C3 C2 116.3(3)
N1 C3 H3 109.6
C4 C3 H3 109.6
C2 C3 H3 109.6
C6 C4 C3 112.7(3)
C6 C4 C5 111.4(3)
C3 C4 C5 110.5(3)
C6 C4 H4 107.3
C3 C4 H4 107.3
C5 C4 H4 107.3
C4 C5 H5A 109.5
C4 C5 H5B 109.5
H5A C5 H5B 109.5
C4 C5 H5C 109.5
H5A C5 H5C 109.5
H5B C5 H5C 109.5
C4 C6 H6A 109.5
C4 C6 H6B 109.5
H6A C6 H6B 109.5
C4 C6 H6C 109.5
H6A C6 H6C 109.5
H6B C6 H6C 109.5
N2 C7 O2 116.3(2)
N2 C7 C18 124.4(2)
O2 C7 C18 118.7(2)
O2 C8 C9 105.0(2)
O2 C8 H8A 110.7
C9 C8 H8A 110.7
O2 C8 H8B 110.7
C9 C8 H8B 110.7
H8A C8 H8B 108.8
N2 C9 C8 100.9(2)
N2 C9 C10 109.7(2)
C8 C9 C10 117.3(2)
N2 C9 H9 109.5
C8 C9 H9 109.5
C10 C9 H9 109.5
C12 C10 C11 111.2(2)
C12 C10 C9 111.1(2)
C11 C10 C9 112.2(2)
C12 C10 H10 107.3
C11 C10 H10 107.3
C9 C10 H10 107.3
C10 C11 H11A 109.5
C10 C11 H11B 109.5
H11A C11 H11B 109.5
C10 C11 H11C 109.5
H11A C11 H11C 109.5
H11B C11 H11C 109.5
C10 C12 H12A 109.5
C10 C12 H12B 109.5
H12A C12 H12B 109.5
C10 C12 H12C 109.5
H12A C12 H12C 109.5
H12B C12 H12C 109.5
C14 C13 C17 108.5(2)
C14 C13 C1 125.6(3)
C17 C13 C1 125.8(3)
C14 C13 Co1 70.03(16)
C17 C13 Co1 69.70(15)
C1 C13 Co1 128.9(2)
C15 C14 C13 107.5(3)
C15 C14 Co1 69.46(16)
C13 C14 Co1 69.91(16)
C15 C14 H14 126.3
C13 C14 H14 126.3
Co1 C14 H14 126.3
C14 C15 C16 108.3(3)
C14 C15 Co1 70.46(16)
C16 C15 Co1 70.11(17)
C14 C15 H15 125.9
C16 C15 H15 125.9
Co1 C15 H15 125.9
C17 C16 C15 108.2(3)
C17 C16 Co1 70.00(16)
C15 C16 Co1 69.57(17)
C17 C16 H16 125.9
C15 C16 H16 125.9
Co1 C16 H16 125.9
C16 C17 C13 107.6(2)
C16 C17 Co1 70.02(16)
C13 C17 Co1 70.04(16)
C16 C17 H17 126.2
C13 C17 H17 126.2
Co1 C17 H17 126.2
C7 C18 C19 125.6(2)
C7 C18 C21 140.6(2)
C19 C18 C21 90.0(2)
C7 C18 Co1 135.3(2)
C19 C18 Co1 67.87(15)
C21 C18 Co1 69.03(15)
C20 C19 C18 89.7(2)
C20 C19 C22 138.6(3)
C18 C19 C22 130.2(2)
C20 C19 Co1 69.42(15)
C18 C19 Co1 68.62(15)
C22 C19 Co1 129.4(2)
C21 C20 C19 90.7(2)
C21 C20 C28 136.3(3)
C19 C20 C28 132.4(3)
C21 C20 Co1 68.72(15)
C19 C20 Co1 67.40(15)
C28 C20 Co1 127.9(2)
C20 C21 C34 134.5(3)
C20 C21 C18 89.6(2)
C34 C21 C18 135.7(3)
C20 C21 Co1 68.57(15)
C34 C21 Co1 124.51(19)
C18 C21 Co1 67.64(15)
C23 C22 C27 120.5(3)
C23 C22 C19 119.4(3)
C27 C22 C19 119.8(3)
C22 C23 C24 118.2(2)
C22 C23 Pd1 123.7(2)
C24 C23 Pd1 118.0(2)
C25 C24 C23 121.0(3)
C25 C24 H24 119.5
C23 C24 H24 119.5
C24 C25 C26 120.3(3)
C24 C25 H25 119.8
C26 C25 H25 119.8
C25 C26 C27 119.7(3)
C25 C26 H26 120.1
C27 C26 H26 120.1
C26 C27 C22 120.2(3)
C26 C27 H27 119.9
C22 C27 H27 119.9
C33 C28 C29 118.6(3)
C33 C28 C20 121.5(3)
C29 C28 C20 119.8(3)
C30 C29 C28 120.8(3)
C30 C29 H29 119.6
C28 C29 H29 119.6
C29 C30 C31 120.2(3)
C29 C30 H30 119.9
C31 C30 H30 119.9
C32 C31 C30 119.5(3)
C32 C31 H31 120.3
C30 C31 H31 120.3
C31 C32 C33 120.8(3)
C31 C32 H32 119.6
C33 C32 H32 119.6
C32 C33 C28 120.2(3)
C32 C33 H33 119.9
C28 C33 H33 119.9
C35 C34 C39 118.3(3)
C35 C34 C21 120.1(3)
C39 C34 C21 121.6(3)
C36 C35 C34 121.3(3)
C36 C35 H35 119.4
C34 C35 H35 119.4
C35 C36 C37 119.9(3)
C35 C36 H36 120.0
C37 C36 H36 120.0
C38 C37 C36 119.3(3)
C38 C37 H37 120.3
C36 C37 H37 120.3
C37 C38 C39 121.3(3)
C37 C38 H38 119.4
C39 C38 H38 119.4
C38 C39 C34 119.9(3)
C38 C39 H39 120.1
C34 C39 H39 120.1
C41 C40 H40A 109.5
C41 C40 H40B 109.5
H40A C40 H40B 109.5
C41 C40 H40C 109.5
H40A C40 H40C 109.5
H40B C40 H40C 109.5
C42 C41 C46 118.0(4)
C42 C41 C40 122.0(4)
C46 C41 C40 119.9(4)
C43 C42 C41 122.4(4)
C43 C42 H42 118.8
C41 C42 H42 118.8
C42 C43 C44 119.4(4)
C42 C43 H43 120.3
C44 C43 H43 120.3
C43 C44 C45 119.9(4)
C43 C44 H44 120.1
C45 C44 H44 120.1
C44 C45 C46 120.3(4)
C44 C45 H45 119.8
C46 C45 H45 119.8
C45 C46 C41 120.0(4)
C45 C46 H46 120.0
C41 C46 H46 120.0

loop_
_geom_bond_atom_site_label_1
_geom_bond_atom_site_label_2
_geom_bond_distance
Pd1 C23 2.003(3)
Pd1 N2 2.016(2)
Pd1 N1 2.034(2)
Pd1 I1 2.7697(4)
Co1 C19 1.973(3)
Co1 C18 1.983(3)
Co1 C20 2.001(3)
Co1 C21 2.003(3)
Co1 C15 2.068(3)
Co1 C17 2.075(3)
Co1 C16 2.075(3)
Co1 C13 2.079(3)
Co1 C14 2.081(3)
N1 C1 1.277(4)
N1 C3 1.485(4)
N2 C7 1.281(4)
N2 C9 1.475(3)
O1 C1 1.347(3)
O1 C2 1.468(3)
O2 C7 1.348(3)
O2 C8 1.475(3)
C1 C13 1.461(4)
C2 C3 1.534(4)
C2 H2A 0.9700
C2 H2B 0.9700
C3 C4 1.530(4)
C3 H3 0.9800
C4 C6 1.528(4)
C4 C5 1.535(4)
C4 H4 0.9800
C5 H5A 0.9600
C5 H5B 0.9600
C5 H5C 0.9600
C6 H6A 0.9600
C6 H6B 0.9600
C6 H6C 0.9600
C7 C18 1.459(4)
C8 C9 1.530(4)
C8 H8A 0.9700
C8 H8B 0.9700
C9 C10 1.543(4)
C9 H9 0.9800
C10 C12 1.521(4)
C10 C11 1.526(4)
C10 H10 0.9800
C11 H11A 0.9600
C11 H11B 0.9600
C11 H11C 0.9600
C12 H12A 0.9600
C12 H12B 0.9600
C12 H12C 0.9600
C13 C14 1.425(4)
C13 C17 1.429(4)
C14 C15 1.422(4)
C14 H14 0.9800
C15 C16 1.428(4)
C15 H15 0.9800
C16 C17 1.419(4)
C16 H16 0.9800
C17 H17 0.9800
C18 C19 1.466(4)
C18 C21 1.472(4)
C19 C20 1.462(4)
C19 C22 1.472(4)
C20 C21 1.458(4)
C20 C28 1.473(4)
C21 C34 1.472(4)
C22 C23 1.395(4)
C22 C27 1.398(4)
C23 C24 1.400(4)
C24 C25 1.382(4)
C24 H24 0.9300
C25 C26 1.383(4)
C25 H25 0.9300
C26 C27 1.385(4)
C26 H26 0.9300
C27 H27 0.9300
C28 C33 1.396(4)
C28 C29 1.399(4)
C29 C30 1.383(4)
C29 H29 0.9300
C30 C31 1.387(4)
C30 H30 0.9300
C31 C32 1.383(4)
C31 H31 0.9300
C32 C33 1.387(4)
C32 H32 0.9300
C33 H33 0.9300
C34 C35 1.393(4)
C34 C39 1.399(4)
C35 C36 1.382(4)
C35 H35 0.9300
C36 C37 1.388(5)
C36 H36 0.9300
C37 C38 1.375(5)
C37 H37 0.9300
C38 C39 1.387(4)
C38 H38 0.9300
C39 H39 0.9300
C40 C41 1.498(6)
C40 H40A 0.9600
C40 H40B 0.9600
C40 H40C 0.9600
C41 C42 1.388(5)
C41 C46 1.388(5)
C42 C43 1.354(6)
C42 H42 0.9300
C43 C44 1.380(6)
C43 H43 0.9300
C44 C45 1.381(6)
C44 H44 0.9300
C45 C46 1.385(6)
C45 H45 0.9300
C46 H46 0.9300

loop_
_geom_torsion_atom_site_label_1
_geom_torsion_atom_site_label_2
_geom_torsion_atom_site_label_3
_geom_torsion_atom_site_label_4
_geom_torsion
C23 Pd1 N1 C1 -87.2(2)
N2 Pd1 N1 C1 -17.6(5)
I1 Pd1 N1 C1 102.3(2)
C23 Pd1 N1 C3 85.2(2)
N2 Pd1 N1 C3 154.8(3)
I1 Pd1 N1 C3 -85.3(2)
C23 Pd1 N2 C7 75.6(2)
N1 Pd1 N2 C7 6.4(5)
I1 Pd1 N2 C7 -114.5(2)
C23 Pd1 N2 C9 -106.6(2)
N1 Pd1 N2 C9 -175.8(3)
I1 Pd1 N2 C9 63.3(2)
C3 N1 C1 O1 -5.7(3)
Pd1 N1 C1 O1 168.30(19)
C3 N1 C1 C13 170.9(3)
Pd1 N1 C1 C13 -15.1(4)
C2 O1 C1 N1 -6.6(4)
C2 O1 C1 C13 176.4(3)
C1 O1 C2 C3 15.2(3)
C1 N1 C3 C4 -109.1(3)
Pd1 N1 C3 C4 77.8(3)
C1 N1 C3 C2 14.6(3)
Pd1 N1 C3 C2 -158.5(2)
O1 C2 C3 N1 -17.5(3)
O1 C2 C3 C4 101.6(3)
N1 C3 C4 C6 62.1(3)
C2 C3 C4 C6 -52.6(4)
N1 C3 C4 C5 -172.5(3)
C2 C3 C4 C5 72.8(3)
C9 N2 C7 O2 -6.3(3)
Pd1 N2 C7 O2 171.93(18)
C9 N2 C7 C18 164.8(3)
Pd1 N2 C7 C18 -17.0(4)
C8 O2 C7 N2 -5.7(3)
C8 O2 C7 C18 -177.3(2)
C7 O2 C8 C9 14.5(3)
C7 N2 C9 C8 14.7(3)
Pd1 N2 C9 C8 -163.4(2)
C7 N2 C9 C10 -109.7(3)
Pd1 N2 C9 C10 72.2(3)
O2 C8 C9 N2 -17.2(3)
O2 C8 C9 C10 101.9(3)
N2 C9 C10 C12 -173.3(2)
C8 C9 C10 C12 72.4(3)
N2 C9 C10 C11 61.4(3)
C8 C9 C10 C11 -52.9(3)
N1 C1 C13 C14 142.7(3)
O1 C1 C13 C14 -40.7(4)
N1 C1 C13 C17 -41.3(5)
O1 C1 C13 C17 135.3(3)
N1 C1 C13 Co1 50.5(4)
O1 C1 C13 Co1 -132.8(2)
C19 Co1 C13 C14 -108.87(17)
C18 Co1 C13 C14 -158.27(17)
C20 Co1 C13 C14 -61.9(2)
C21 Co1 C13 C14 179(100)
C15 Co1 C13 C14 37.82(17)
C17 Co1 C13 C14 119.6(2)
C16 Co1 C13 C14 81.73(18)
C19 Co1 C13 C17 131.53(17)
C18 Co1 C13 C17 82.1(2)
C20 Co1 C13 C17 178.48(18)
C21 Co1 C13 C17 59.5(15)
C15 Co1 C13 C17 -81.77(18)
C16 Co1 C13 C17 -37.87(16)
C14 Co1 C13 C17 -119.6(2)
C19 Co1 C13 C1 11.3(3)
C18 Co1 C13 C1 -38.1(3)
C20 Co1 C13 C1 58.2(3)
C21 Co1 C13 C1 -60.8(16)
C15 Co1 C13 C1 158.0(3)
C17 Co1 C13 C1 -120.2(3)
C16 Co1 C13 C1 -158.1(3)
C14 Co1 C13 C1 120.2(3)
C17 C13 C14 C15 -0.2(3)
C1 C13 C14 C15 176.3(3)
Co1 C13 C14 C15 -59.54(19)
C17 C13 C14 Co1 59.30(19)
C1 C13 C14 Co1 -124.1(3)
C19 Co1 C14 C15 -147.63(17)
C18 Co1 C14 C15 -169.1(4)
C20 Co1 C14 C15 -99.74(18)
C21 Co1 C14 C15 -61.3(3)
C17 Co1 C14 C15 81.22(18)
C16 Co1 C14 C15 37.83(17)
C13 Co1 C14 C15 118.6(2)
C19 Co1 C14 C13 93.77(18)
C18 Co1 C14 C13 72.3(4)
C20 Co1 C14 C13 141.65(17)
C21 Co1 C14 C13 -179.88(19)
C15 Co1 C14 C13 -118.6(2)
C17 Co1 C14 C13 -37.38(16)
C16 Co1 C14 C13 -80.78(17)
C13 C14 C15 C16 -0.3(3)
Co1 C14 C15 C16 -60.2(2)
C13 C14 C15 Co1 59.82(19)
C19 Co1 C15 C14 64.6(3)
C18 Co1 C15 C14 172.4(2)
C20 Co1 C15 C14 98.09(18)
C21 Co1 C15 C14 145.27(17)
C17 Co1 C15 C14 -81.55(18)
C16 Co1 C15 C14 -118.9(2)
C13 Co1 C15 C14 -37.79(17)
C19 Co1 C15 C16 -176.6(2)
C18 Co1 C15 C16 -68.8(3)
C20 Co1 C15 C16 -143.06(17)
C21 Co1 C15 C16 -95.87(18)
C17 Co1 C15 C16 37.30(17)
C13 Co1 C15 C16 81.06(18)
C14 Co1 C15 C16 118.9(2)
C14 C15 C16 C17 0.8(3)
Co1 C15 C16 C17 -59.6(2)
C14 C15 C16 Co1 60.4(2)
C19 Co1 C16 C17 -70.7(7)
C18 Co1 C16 C17 -89.0(2)
C20 Co1 C16 C17 -179.50(17)
C21 Co1 C16 C17 -137.13(17)
C15 Co1 C16 C17 119.3(2)
C13 Co1 C16 C17 38.12(17)
C14 Co1 C16 C17 81.69(18)
C19 Co1 C16 C15 170.0(6)
C18 Co1 C16 C15 151.73(17)
C20 Co1 C16 C15 61.2(2)
C21 Co1 C16 C15 103.57(18)
C17 Co1 C16 C15 -119.3(2)
C13 Co1 C16 C15 -81.18(18)
C14 Co1 C16 C15 -37.61(17)
C15 C16 C17 C13 -0.9(3)
Co1 C16 C17 C13 -60.25(19)
C15 C16 C17 Co1 59.3(2)
C14 C13 C17 C16 0.7(3)
C1 C13 C17 C16 -175.8(3)
Co1 C13 C17 C16 60.23(19)
C14 C13 C17 Co1 -59.5(2)
C1 C13 C17 Co1 123.9(3)
C19 Co1 C17 C16 166.28(18)
C18 Co1 C17 C16 116.48(18)
C20 Co1 C17 C16 162(7)
C21 Co1 C17 C16 67.3(2)
C15 Co1 C17 C16 -37.61(17)
C13 Co1 C17 C16 -118.3(2)
C14 Co1 C17 C16 -81.10(18)
C19 Co1 C17 C13 -75.4(2)
C18 Co1 C17 C13 -125.22(17)
C20 Co1 C17 C13 -80(7)
C21 Co1 C17 C13 -174.41(17)
C15 Co1 C17 C13 80.69(17)
C16 Co1 C17 C13 118.3(2)
C14 Co1 C17 C13 37.20(16)
N2 C7 C18 C19 -43.0(4)
O2 C7 C18 C19 128.0(3)
N2 C7 C18 C21 166.2(3)
O2 C7 C18 C21 -22.8(5)
N2 C7 C18 Co1 50.8(4)
O2 C7 C18 Co1 -138.3(2)
C19 Co1 C18 C7 -118.8(3)
C20 Co1 C18 C7 -168.7(3)
C21 Co1 C18 C7 142.2(4)
C15 Co1 C18 C7 105.6(4)
C17 Co1 C18 C7 10.5(3)
C16 Co1 C18 C7 56.6(3)
C13 Co1 C18 C7 -35.4(3)
C14 Co1 C18 C7 -91.8(5)
C20 Co1 C18 C19 -49.85(16)
C21 Co1 C18 C19 -99.0(2)
C15 Co1 C18 C19 -135.5(3)
C17 Co1 C18 C19 129.35(16)
C16 Co1 C18 C19 175.42(16)
C13 Co1 C18 C19 83.5(2)
C14 Co1 C18 C19 27.1(5)
C19 Co1 C18 C21 99.0(2)
C20 Co1 C18 C21 49.13(16)
C15 Co1 C18 C21 -36.6(3)
C17 Co1 C18 C21 -131.68(16)
C16 Co1 C18 C21 -85.60(19)
C13 Co1 C18 C21 -177.53(16)
C14 Co1 C18 C21 126.0(4)
C7 C18 C19 C20 -161.3(3)
C21 C18 C19 C20 0.7(2)
Co1 C18 C19 C20 67.96(15)
C7 C18 C19 C22 6.5(5)
C21 C18 C19 C22 168.5(3)
Co1 C18 C19 C22 -124.2(3)
C7 C18 C19 Co1 130.8(3)
C21 C18 C19 Co1 -67.27(15)
C18 Co1 C19 C20 -98.1(2)
C21 Co1 C19 C20 -48.53(16)
C15 Co1 C19 C20 47.8(3)
C17 Co1 C19 C20 -179.88(16)
C16 Co1 C19 C20 -119.4(6)
C13 Co1 C19 C20 136.16(16)
C14 Co1 C19 C20 90.70(18)
C20 Co1 C19 C18 98.1(2)
C21 Co1 C19 C18 49.52(16)
C15 Co1 C19 C18 145.9(2)
C17 Co1 C19 C18 -81.8(2)
C16 Co1 C19 C18 -21.3(7)
C13 Co1 C19 C18 -125.78(16)
C14 Co1 C19 C18 -171.24(16)
C18 Co1 C19 C22 125.2(3)
C20 Co1 C19 C22 -136.8(3)
C21 Co1 C19 C22 174.7(3)
C15 Co1 C19 C22 -89.0(3)
C17 Co1 C19 C22 43.3(3)
C16 Co1 C19 C22 103.8(7)
C13 Co1 C19 C22 -0.6(3)
C14 Co1 C19 C22 -46.1(3)
C18 C19 C20 C21 -0.7(2)
C22 C19 C20 C21 -166.6(3)
Co1 C19 C20 C21 66.53(15)
C18 C19 C20 C28 171.4(3)
C22 C19 C20 C28 5.5(6)
Co1 C19 C20 C28 -121.3(3)
C18 C19 C20 Co1 -67.23(15)
C22 C19 C20 Co1 126.9(4)
C19 Co1 C20 C21 -100.2(2)
C18 Co1 C20 C21 -49.90(16)
C15 Co1 C20 C21 103.95(17)
C17 Co1 C20 C21 -95(7)
C16 Co1 C20 C21 65.8(2)
C13 Co1 C20 C21 -174.33(17)
C14 Co1 C20 C21 147.68(16)
C18 Co1 C20 C19 50.26(16)
C21 Co1 C20 C19 100.2(2)
C15 Co1 C20 C19 -155.88(16)
C17 Co1 C20 C19 5(7)
C16 Co1 C20 C19 165.98(18)
C13 Co1 C20 C19 -74.2(2)
C14 Co1 C20 C19 -112.16(16)
C19 Co1 C20 C28 127.0(3)
C18 Co1 C20 C28 177.2(3)
C21 Co1 C20 C28 -132.9(3)
C15 Co1 C20 C28 -28.9(3)
C17 Co1 C20 C28 132(7)
C16 Co1 C20 C28 -67.1(3)
C13 Co1 C20 C28 52.8(3)
C14 Co1 C20 C28 14.8(3)
C19 C20 C21 C34 176.8(3)
C28 C20 C21 C34 5.2(6)
Co1 C20 C21 C34 -117.9(3)
C19 C20 C21 C18 0.7(2)
C28 C20 C21 C18 -170.9(3)
Co1 C20 C21 C18 66.04(15)
C19 C20 C21 Co1 -65.34(15)
C28 C20 C21 Co1 123.1(4)
C7 C18 C21 C20 155.9(4)
C19 C18 C21 C20 -0.7(2)
Co1 C18 C21 C20 -66.90(15)
C7 C18 C21 C34 -20.1(6)
C19 C18 C21 C34 -176.7(3)
Co1 C18 C21 C34 117.1(3)
C7 C18 C21 Co1 -137.2(4)
C19 C18 C21 Co1 66.20(15)
C19 Co1 C21 C20 49.11(16)
C18 Co1 C21 C20 98.8(2)
C15 Co1 C21 C20 -96.78(18)
C17 Co1 C21 C20 178.53(17)
C16 Co1 C21 C20 -141.27(16)
C13 Co1 C21 C20 123.3(15)
C14 Co1 C21 C20 -57.8(3)
C19 Co1 C21 C34 179.2(3)
C18 Co1 C21 C34 -131.0(3)
C20 Co1 C21 C34 130.1(3)
C15 Co1 C21 C34 33.3(3)
C17 Co1 C21 C34 -51.4(3)
C16 Co1 C21 C34 -11.2(3)
C13 Co1 C21 C34 -106.6(15)
C14 Co1 C21 C34 72.3(3)
C19 Co1 C21 C18 -49.74(16)
C20 Co1 C21 C18 -98.8(2)
C15 Co1 C21 C18 164.38(15)
C17 Co1 C21 C18 79.7(2)
C16 Co1 C21 C18 119.88(16)
C13 Co1 C21 C18 24.4(15)
C14 Co1 C21 C18 -156.63(19)
C20 C19 C22 C23 -158.5(3)
C18 C19 C22 C23 40.1(4)
Co1 C19 C22 C23 -54.4(4)
C20 C19 C22 C27 27.1(5)
C18 C19 C22 C27 -134.3(3)
Co1 C19 C22 C27 131.3(2)
C27 C22 C23 C24 0.7(4)
C19 C22 C23 C24 -173.6(2)
C27 C22 C23 Pd1 179.54(19)
C19 C22 C23 Pd1 5.2(4)
N2 Pd1 C23 C22 -65.4(2)
N1 Pd1 C23 C22 99.6(2)
I1 Pd1 C23 C22 -148.5(3)
N2 Pd1 C23 C24 113.4(2)
N1 Pd1 C23 C24 -81.5(2)
I1 Pd1 C23 C24 30.3(6)
C22 C23 C24 C25 0.6(4)
Pd1 C23 C24 C25 -178.3(2)
C23 C24 C25 C26 -1.4(5)
C24 C25 C26 C27 0.9(5)
C25 C26 C27 C22 0.4(4)
C23 C22 C27 C26 -1.2(4)
C19 C22 C27 C26 173.1(3)
C21 C20 C28 C33 27.2(5)
C19 C20 C28 C33 -141.3(3)
Co1 C20 C28 C33 125.8(3)
C21 C20 C28 C29 -156.0(3)
C19 C20 C28 C29 35.4(5)
Co1 C20 C28 C29 -57.5(4)
C33 C28 C29 C30 0.7(4)
C20 C28 C29 C30 -176.1(3)
C28 C29 C30 C31 -0.6(5)
C29 C30 C31 C32 0.3(4)
C30 C31 C32 C33 -0.1(4)
C31 C32 C33 C28 0.2(5)
C29 C28 C33 C32 -0.5(4)
C20 C28 C33 C32 176.3(3)
C20 C21 C34 C35 33.6(5)
C18 C21 C34 C35 -152.0(3)
Co1 C21 C34 C35 -59.5(4)
C20 C21 C34 C39 -145.3(3)
C18 C21 C34 C39 29.0(5)
Co1 C21 C34 C39 121.6(3)
C39 C34 C35 C36 0.2(4)
C21 C34 C35 C36 -178.7(3)
C34 C35 C36 C37 0.8(5)
C35 C36 C37 C38 -1.1(5)
C36 C37 C38 C39 0.5(5)
C37 C38 C39 C34 0.5(5)
C35 C34 C39 C38 -0.8(4)
C21 C34 C39 C38 178.1(3)
C46 C41 C42 C43 1.2(5)
C40 C41 C42 C43 -179.0(4)
C41 C42 C43 C44 -1.3(6)
C42 C43 C44 C45 0.0(6)
C43 C44 C45 C46 1.3(6)
C44 C45 C46 C41 -1.4(5)
C42 C41 C46 C45 0.2(5)
C40 C41 C46 C45 -179.7(3)
